data_4062231
_journal_name_full Organometallics
_journal_year 2003
_chemical_formula_sum 'C70 H92 N6 Na2 P4'
_chemical_formula_weight 1187.36
_space_group_IT_number 15
_symmetry_cell_setting monoclinic
_symmetry_space_group_name_Hall '-C 2yc'
_symmetry_space_group_name_H-M 'C 1 2/c 1'
_cell_angle_alpha 90.00
_cell_angle_beta 111.651(2)
_cell_angle_gamma 90.00
_cell_formula_units_Z 4
_cell_length_a 27.3325(12)
_cell_length_b 11.2628(5)
_cell_length_c 24.0760(11)
_cell_measurement_temperature 160(2)
_cell_volume 6888.7(5)
_diffrn_ambient_temperature 160(2)
_exptl_crystal_density_diffrn 1.145
_cod_original_sg_symbol_H-M 'C 2/c'
_cod_database_code 4062231

loop_
_symmetry_equiv_pos_as_xyz
'x, y, z'
'-x, y, -z+1/2'
'x+1/2, y+1/2, z'
'-x+1/2, y+1/2, -z+1/2'
'-x, -y, -z'
'x, -y, z-1/2'
'-x+1/2, -y+1/2, -z'
'x+1/2, -y+1/2, z-1/2'

loop_
_atom_site_label
_atom_site_type_symbol
_atom_site_fract_x
_atom_site_fract_y
_atom_site_fract_z
_atom_site_U_iso_or_equiv
_atom_site_adp_type
_atom_site_occupancy
_atom_site_symmetry_multiplicity
_atom_site_calc_flag
_atom_site_refinement_flags
_atom_site_disorder_assembly
_atom_site_disorder_group
Na Na 0.71242(3) 0.44451(8) 0.38943(4) 0.0302(2) Uani 1 1 d . . .
P1 P 0.62045(2) 0.36655(6) 0.27846(3) 0.02716(16) Uani 1 1 d . A .
P2 P 0.60308(2) 0.45446(6) 0.38188(3) 0.02699(16) Uani 1 1 d . A .
C1 C 0.57377(9) 0.4122(2) 0.30721(10) 0.0319(6) Uani 1 1 d . . .
C2A C 0.5129(2) 0.4315(7) 0.2800(3) 0.0324(14) Uani 0.50 1 d P A -1
H2A1 H 0.4979 0.4049 0.3096 0.039 Uiso 0.50 1 calc PR A -1
H2A2 H 0.5060 0.5177 0.2738 0.039 Uiso 0.50 1 calc PR A -1
C2B C 0.4842(3) 0.3681(6) 0.2215(3) 0.0299(14) Uani 0.50 1 d P . -1
H2B1 H 0.4846 0.2815 0.2288 0.036 Uiso 0.50 1 calc PR . -1
H2B2 H 0.5026 0.3828 0.1937 0.036 Uiso 0.50 1 calc PR . -1
C3 C 0.60526(10) 0.2113(2) 0.25073(11) 0.0330(6) Uani 1 1 d . . .
C4 C 0.62855(14) 0.1224(3) 0.29197(13) 0.0547(8) Uani 1 1 d . A .
H4 H 0.6523 0.1434 0.3308 0.066 Uiso 1 1 calc R . .
C5 C 0.61788(16) 0.0037(3) 0.27763(16) 0.0657(10) Uani 1 1 d . . .
H5 H 0.6341 -0.0557 0.3066 0.079 Uiso 1 1 calc R A .
C6 C 0.58403(14) -0.0282(3) 0.22188(16) 0.0600(9) Uani 1 1 d . A .
H6 H 0.5765 -0.1096 0.2120 0.072 Uiso 1 1 calc R . .
C7 C 0.56117(13) 0.0580(3) 0.18048(16) 0.0607(9) Uani 1 1 d . . .
H7 H 0.5378 0.0361 0.1416 0.073 Uiso 1 1 calc R A .
C8 C 0.57174(11) 0.1776(3) 0.19453(13) 0.0460(7) Uani 1 1 d . A .
H8 H 0.5557 0.2364 0.1651 0.055 Uiso 1 1 calc R . .
C9 C 0.61139(9) 0.4435(2) 0.20709(10) 0.0294(5) Uani 1 1 d . . .
C10 C 0.63745(10) 0.4016(3) 0.17062(11) 0.0411(7) Uani 1 1 d . A .
H10 H 0.6562 0.3287 0.1801 0.049 Uiso 1 1 calc R . .
C11 C 0.63624(12) 0.4653(3) 0.12069(12) 0.0521(8) Uani 1 1 d . . .
H11 H 0.6544 0.4356 0.0967 0.062 Uiso 1 1 calc R A .
C12 C 0.60918(12) 0.5707(3) 0.10542(12) 0.0491(8) Uani 1 1 d . A .
H12 H 0.6082 0.6132 0.0710 0.059 Uiso 1 1 calc R . .
C13 C 0.58348(13) 0.6136(3) 0.14098(13) 0.0486(7) Uani 1 1 d . . .
H13 H 0.5645 0.6861 0.1309 0.058 Uiso 1 1 calc R A .
C14 C 0.58532(11) 0.5508(2) 0.19161(12) 0.0401(6) Uani 1 1 d . A .
H14 H 0.5682 0.5826 0.2162 0.048 Uiso 1 1 calc R . .
C15 C 0.56772(9) 0.3707(2) 0.42213(10) 0.0282(5) Uani 1 1 d . . .
C16 C 0.52704(10) 0.4144(3) 0.43824(11) 0.0365(6) Uani 1 1 d . A .
H16 H 0.5164 0.4948 0.4298 0.044 Uiso 1 1 calc R . .
C17 C 0.50178(11) 0.3428(3) 0.46633(13) 0.0453(7) Uani 1 1 d . . .
H17 H 0.4738 0.3743 0.4763 0.054 Uiso 1 1 calc R A .
C18 C 0.51697(11) 0.2265(3) 0.47988(12) 0.0443(7) Uani 1 1 d . A .
H18 H 0.5004 0.1783 0.5002 0.053 Uiso 1 1 calc R . .
C19 C 0.55677(11) 0.1808(3) 0.46340(12) 0.0428(7) Uani 1 1 d . . .
H19 H 0.5674 0.1004 0.4720 0.051 Uiso 1 1 calc R A .
C20 C 0.58103(10) 0.2522(2) 0.43437(11) 0.0368(6) Uani 1 1 d . A .
H20 H 0.6076 0.2190 0.4225 0.044 Uiso 1 1 calc R . .
C21 C 0.58315(9) 0.6081(2) 0.39164(12) 0.0353(6) Uani 1 1 d . . .
C22 C 0.56067(13) 0.6836(3) 0.34318(15) 0.0539(8) Uani 1 1 d . A .
H22 H 0.5513 0.6529 0.3039 0.065 Uiso 1 1 calc R . .
C23 C 0.55158(16) 0.8020(3) 0.3507(2) 0.0755(12) Uani 1 1 d . . .
H23 H 0.5359 0.8511 0.3166 0.091 Uiso 1 1 calc R A .
C24 C 0.56485(15) 0.8489(3) 0.4061(2) 0.0736(12) Uani 1 1 d . A .
H24 H 0.5586 0.9305 0.4110 0.088 Uiso 1 1 calc R . .
C25 C 0.58752(13) 0.7772(3) 0.45540(19) 0.0649(10) Uani 1 1 d . . .
H25 H 0.5969 0.8098 0.4943 0.078 Uiso 1 1 calc R A .
C26 C 0.59672(10) 0.6578(3) 0.44861(13) 0.0462(7) Uani 1 1 d . A .
H26 H 0.6124 0.6094 0.4830 0.055 Uiso 1 1 calc R . .
N1 N 0.75742(8) 0.41716(19) 0.50307(9) 0.0331(5) Uani 1 1 d . . .
C27 C 0.77221(10) 0.2917(2) 0.51615(12) 0.0357(6) Uani 1 1 d . . .
H27A H 0.7834 0.2782 0.5597 0.043 Uiso 1 1 calc R . .
H27B H 0.8026 0.2738 0.5044 0.043 Uiso 1 1 calc R . .
C28 C 0.71982(11) 0.4543(3) 0.53009(12) 0.0433(7) Uani 1 1 d . . .
H28A H 0.6880 0.4054 0.5142 0.065 Uiso 1 1 calc R . .
H28B H 0.7106 0.5379 0.5206 0.065 Uiso 1 1 calc R . .
H28C H 0.7357 0.4444 0.5735 0.065 Uiso 1 1 calc R . .
C29 C 0.80495(11) 0.4907(3) 0.52738(13) 0.0450(7) Uani 1 1 d . . .
H29A H 0.8302 0.4669 0.5093 0.068 Uiso 1 1 calc R . .
H29B H 0.8208 0.4801 0.5708 0.068 Uiso 1 1 calc R . .
H29C H 0.7956 0.5744 0.5182 0.068 Uiso 1 1 calc R . .
N2 N 0.73516(11) 0.6441(2) 0.36371(11) 0.0561(7) Uani 1 1 d . . .
N3 N 0.78592(9) 0.4084(3) 0.35328(11) 0.0589(8) Uani 1 1 d . . .
C30 C 0.68705(13) 0.6739(3) 0.31364(15) 0.0593(9) Uani 1 1 d . . .
H30A H 0.6796 0.6123 0.2829 0.089 Uiso 1 1 calc R . .
H30B H 0.6915 0.7505 0.2968 0.089 Uiso 1 1 calc R . .
H30C H 0.6577 0.6789 0.3276 0.089 Uiso 1 1 calc R . .
C31 C 0.7471(3) 0.7380(4) 0.4075(2) 0.141(3) Uani 1 1 d . . .
H31A H 0.7795 0.7186 0.4412 0.211 Uiso 1 1 calc R . .
H31B H 0.7180 0.7465 0.4217 0.211 Uiso 1 1 calc R . .
H31C H 0.7519 0.8127 0.3892 0.211 Uiso 1 1 calc R . .
C32 C 0.77870(15) 0.6260(5) 0.3422(2) 0.1006(18) Uani 1 1 d . . .
H32A H 0.8125 0.6345 0.3764 0.121 Uiso 1 1 calc R . .
H32B H 0.7772 0.6892 0.3131 0.121 Uiso 1 1 calc R . .
C33 C 0.77805(15) 0.5073(6) 0.31322(19) 0.0989(18) Uani 1 1 d . . .
H33A H 0.7438 0.4975 0.2798 0.119 Uiso 1 1 calc R . .
H33B H 0.8060 0.5064 0.2962 0.119 Uiso 1 1 calc R . .
C34 C 0.77314(16) 0.2956(5) 0.31910(19) 0.1071(19) Uani 1 1 d . . .
H34A H 0.7789 0.2288 0.3469 0.161 Uiso 1 1 calc R . .
H34B H 0.7959 0.2868 0.2960 0.161 Uiso 1 1 calc R . .
H34C H 0.7362 0.2968 0.2918 0.161 Uiso 1 1 calc R . .
C35 C 0.84037(12) 0.4004(4) 0.39520(15) 0.0719(11) Uani 1 1 d . . .
H35A H 0.8440 0.3331 0.4222 0.108 Uiso 1 1 calc R . .
H35B H 0.8500 0.4739 0.4185 0.108 Uiso 1 1 calc R . .
H35C H 0.8637 0.3890 0.3730 0.108 Uiso 1 1 calc R . .

loop_
_atom_site_aniso_label
_atom_site_aniso_U_11
_atom_site_aniso_U_22
_atom_site_aniso_U_33
_atom_site_aniso_U_23
_atom_site_aniso_U_13
_atom_site_aniso_U_12
Na 0.0250(5) 0.0337(5) 0.0315(5) 0.0022(4) 0.0097(4) 0.0001(4)
P1 0.0273(3) 0.0327(4) 0.0222(3) -0.0018(3) 0.0100(2) -0.0008(3)
P2 0.0206(3) 0.0378(4) 0.0224(3) -0.0028(3) 0.0077(2) 0.0042(3)
C1 0.0203(11) 0.0528(16) 0.0201(11) -0.0010(11) 0.0047(9) 0.0011(11)
C2A 0.016(3) 0.052(4) 0.026(3) -0.005(4) 0.005(2) 0.002(4)
C2B 0.026(3) 0.032(3) 0.033(3) -0.001(3) 0.013(2) -0.006(3)
C3 0.0376(14) 0.0330(14) 0.0338(13) -0.0042(11) 0.0195(11) -0.0027(11)
C4 0.084(2) 0.0410(18) 0.0369(16) 0.0025(14) 0.0199(16) -0.0044(16)
C5 0.104(3) 0.0407(18) 0.057(2) 0.0071(16) 0.034(2) -0.0015(19)
C6 0.078(2) 0.0357(18) 0.078(2) -0.0139(17) 0.042(2) -0.0145(17)
C7 0.057(2) 0.050(2) 0.064(2) -0.0199(17) 0.0102(17) -0.0087(16)
C8 0.0421(16) 0.0406(17) 0.0471(17) -0.0105(14) 0.0069(13) 0.0014(13)
C9 0.0284(12) 0.0360(14) 0.0232(12) -0.0017(10) 0.0088(10) -0.0065(11)
C10 0.0368(14) 0.0588(18) 0.0307(14) 0.0029(13) 0.0159(11) 0.0032(13)
C11 0.0445(16) 0.085(2) 0.0337(15) 0.0018(16) 0.0223(13) -0.0058(16)
C12 0.0562(18) 0.061(2) 0.0301(14) 0.0067(14) 0.0162(13) -0.0222(16)
C13 0.066(2) 0.0350(16) 0.0434(16) 0.0022(13) 0.0186(15) -0.0111(14)
C14 0.0549(17) 0.0367(15) 0.0328(14) -0.0024(12) 0.0207(13) -0.0055(13)
C15 0.0231(11) 0.0397(15) 0.0187(11) -0.0040(10) 0.0042(9) 0.0039(10)
C16 0.0374(14) 0.0428(16) 0.0341(14) 0.0008(12) 0.0190(11) 0.0087(12)
C17 0.0440(16) 0.0553(19) 0.0469(16) -0.0019(14) 0.0286(14) 0.0043(14)
C18 0.0476(16) 0.0501(18) 0.0400(15) 0.0009(13) 0.0216(13) -0.0060(14)
C19 0.0435(16) 0.0365(16) 0.0445(16) 0.0020(13) 0.0117(13) 0.0037(13)
C20 0.0296(13) 0.0447(16) 0.0364(14) -0.0013(12) 0.0125(11) 0.0070(12)
C21 0.0276(13) 0.0382(15) 0.0460(15) -0.0045(12) 0.0205(11) 0.0004(11)
C22 0.067(2) 0.0505(19) 0.0587(19) 0.0109(16) 0.0404(17) 0.0180(16)
C23 0.094(3) 0.049(2) 0.110(3) 0.020(2) 0.069(3) 0.025(2)
C24 0.070(2) 0.039(2) 0.131(4) -0.009(2) 0.059(3) 0.0009(18)
C25 0.0429(18) 0.067(2) 0.091(3) -0.042(2) 0.0313(18) -0.0124(17)
C26 0.0316(14) 0.0558(19) 0.0517(17) -0.0192(15) 0.0160(13) -0.0028(13)
N1 0.0322(11) 0.0352(12) 0.0305(11) 0.0006(9) 0.0098(9) 0.0014(9)
C27 0.0338(13) 0.0358(15) 0.0330(13) 0.0025(11) 0.0070(11) 0.0011(11)
C28 0.0420(15) 0.0480(17) 0.0410(15) -0.0071(13) 0.0168(12) 0.0011(13)
C29 0.0433(16) 0.0418(17) 0.0461(16) 0.0000(13) 0.0120(13) -0.0044(13)
N2 0.0684(18) 0.0395(15) 0.0480(15) 0.0055(12) 0.0067(13) -0.0188(13)
N3 0.0398(14) 0.102(2) 0.0369(13) 0.0021(15) 0.0168(11) 0.0203(14)
C30 0.058(2) 0.0469(19) 0.069(2) 0.0089(17) 0.0177(17) -0.0061(15)
C31 0.253(7) 0.040(2) 0.071(3) -0.004(2) -0.007(4) -0.026(3)
C32 0.050(2) 0.117(4) 0.115(4) 0.072(3) 0.008(2) -0.030(2)
C33 0.053(2) 0.190(6) 0.069(3) 0.053(3) 0.040(2) 0.032(3)
C34 0.067(3) 0.166(5) 0.077(3) -0.059(3) 0.014(2) 0.034(3)
C35 0.0429(18) 0.117(3) 0.054(2) 0.009(2) 0.0149(15) 0.021(2)

loop_
_geom_bond_atom_site_label_1
_geom_bond_atom_site_label_2
_geom_bond_distance
_geom_bond_site_symmetry_2
_geom_bond_publ_flag
Na P1 3.0451(11) . ?
Na P2 2.9285(11) . ?
Na N1 2.571(2) . ?
Na N2 2.471(3) . ?
Na N3 2.500(2) . ?
P1 C1 1.739(2) . ?
P1 C3 1.863(3) . ?
P1 C9 1.858(2) . ?
P2 C1 1.743(2) . ?
P2 C15 1.859(2) . ?
P2 C21 1.855(3) . ?
C1 C2A 1.561(7) . ?
C2A C2B 1.515(6) . ?
C2B C1 1.559(7) 2_655 ?
C3 C4 1.388(4) . ?
C3 C8 1.378(4) . ?
C4 C5 1.384(5) . ?
C5 C6 1.368(5) . ?
C6 C7 1.367(5) . ?
C7 C8 1.392(4) . ?
C9 C10 1.401(3) . ?
C9 C14 1.382(4) . ?
C10 C11 1.390(4) . ?
C11 C12 1.375(5) . ?
C12 C13 1.380(4) . ?
C13 C14 1.394(4) . ?
C15 C16 1.395(3) . ?
C15 C20 1.386(4) . ?
C16 C17 1.389(4) . ?
C17 C18 1.376(4) . ?
C18 C19 1.387(4) . ?
C19 C20 1.384(4) . ?
C21 C22 1.390(4) . ?
C21 C26 1.399(4) . ?
C22 C23 1.381(5) . ?
C23 C24 1.354(6) . ?
C24 C25 1.380(5) . ?
C25 C26 1.389(5) . ?
N1 C27 1.472(3) . ?
N1 C28 1.466(3) . ?
N1 C29 1.468(3) . ?
C27 C27 1.505(5) 7_656 ?
N2 C30 1.458(4) . ?
N2 C31 1.444(5) . ?
N2 C32 1.476(6) . ?
N3 C33 1.437(5) . ?
N3 C34 1.483(5) . ?
N3 C35 1.461(4) . ?
C32 C33 1.504(7) . ?
